data_4321282
loop_
_publ_author_name
'Joseph N. Coalter'
'John C. Huffman'
'William E. Streib'
'Kenneth G. Caulton'

_publ_section_title
;
 A New Class of Electron-Rich Unsaturated Molecules: Ru2HnX4-n(PiPr3)4, X
 = Anion
;
_journal_name_full 'Inorganic Chemistry'
_journal_page_first 3757
_journal_page_last 3764
_journal_paper_doi 10.1021/ic991112y
_journal_volume 39
_journal_year 2000
_chemical_formula_sum 'C36 H86 F2 P4 Ru2'
_chemical_formula_weight 883.111
_space_group_IT_number 2
_symmetry_cell_setting triclinic
_symmetry_space_group_name_Hall '-P 1'
_symmetry_space_group_name_H-M 'P -1'
_audit_creation_method 'minor manual editing of SDT2CIF v. 1.2 BETA  output'
_cell_angle_alpha 105.631(7)
_cell_angle_beta 110.829(7)
_cell_angle_gamma 86.145(8)
_cell_formula_units_Z 2
_cell_length_a 13.7504(19)
_cell_length_b 15.989(2)
_cell_length_c 11.0235(15)
_cell_measurement_reflns_used 76
_cell_measurement_temperature 102.
_cell_measurement_theta_max 10.58
_cell_measurement_theta_min 9.59
_cell_volume 2180.3(5)
_computing_cell_refinement 'XTEL, local package'
_computing_data_collection 'NPS, local program'
_computing_data_reduction 'XTEL, local package'
_computing_molecular_graphics 'XTEL, local package'
_computing_publication_material 'XTEL, local package'
_computing_structure_refinement 'XTEL, local package'
_computing_structure_solution MULTAN78
_diffrn_ambient_temperature 102.
_diffrn_measured_fraction_theta_full 0
_diffrn_measured_fraction_theta_max 1
_diffrn_measurement_device_type 'refurbished Picker diffractometer'
_diffrn_measurement_method '\q/2\q scans'
_diffrn_radiation_type 'Mo K\a'
_diffrn_radiation_wavelength 0.71069
_diffrn_reflns_av_R_equivalents 0.015
_diffrn_reflns_limit_h_max 1
_diffrn_reflns_limit_h_min -16
_diffrn_reflns_limit_k_max 18
_diffrn_reflns_limit_k_min -18
_diffrn_reflns_limit_l_max 13
_diffrn_reflns_limit_l_min -12
_diffrn_reflns_number 8316
_diffrn_reflns_theta_full 0
_diffrn_reflns_theta_max 25.0008
_diffrn_reflns_theta_min 3.03104
_diffrn_standards_decay_% 2
_diffrn_standards_interval_count 400
_diffrn_standards_number 4
_exptl_absorpt_coefficient_mu 0.8707
_exptl_absorpt_correction_T_max 0.892
_exptl_absorpt_correction_T_min 0.83
_exptl_absorpt_correction_type analytical
_exptl_absorpt_process_details Tompa
_exptl_crystal_colour red
_exptl_crystal_density_diffrn 1.345
_exptl_crystal_density_method 'not measured'
_exptl_crystal_description 'irregular fragment'
_exptl_crystal_F_000 936
_exptl_crystal_size_max .16
_exptl_crystal_size_mid .14
_exptl_crystal_size_min .12
_refine_diff_density_max 1.42
_refine_diff_density_min -0.54
_refine_ls_abs_structure_details none
_refine_ls_extinction_coef -0.00000013(5)
_refine_ls_extinction_expression
;

Larson, A. C. (1967).  Acta Cryst. 23, p. 664.  Eq. (3)

;
_refine_ls_extinction_method Zachariasen
_refine_ls_goodness_of_fit_ref 1.5936
_refine_ls_matrix_type full
_refine_ls_number_parameters 742
_refine_ls_number_reflns 6514
_refine_ls_R_factor_gt 0.0301
_refine_ls_shift/su_max 0.0315
_refine_ls_structure_factor_coef F
_refine_ls_weighting_details w^-1^=\s^2^(F)+(.03F)^2^
_refine_ls_weighting_scheme calc
_refine_ls_wR_factor_ref 0.0317
_reflns_number_gt 6514
_reflns_number_total 7654
_reflns_threshold_expression F^2^>2.33\s(F^2^)
_cod_data_source_file ic991112y_3.cif
_cod_data_source_block MSC98190
_cod_database_code 4321282

loop_
_symmetry_equiv_pos_as_xyz
x,y,z
-x,-y,-z

loop_
_atom_site_label
_atom_site_type_symbol
_atom_site_fract_x
_atom_site_fract_y
_atom_site_fract_z
_atom_site_U_iso_or_equiv
_atom_site_adp_type
_atom_site_occupancy
_atom_site_disorder_group
_atom_site_disorder_assembly
Ru1 RU 0.896985(15) 0.733706(13) 0.17882(2) 0.01786(8) Uani 1 0 .
Ru2 RU 0.643910(15) 0.731566(14) 0.137922(19) 0.01775(8) Uani 1 0 .
F3 F 0.79487(11) 0.72241(12) 0.27893(15) 0.0372(7) Uani 1 0 .
F4 F 0.74996(11) 0.76854(12) 0.06065(17) 0.0450(7) Uani 1 0 .
P5 P 1.03029(5) 0.68227(4) 0.32373(6) 0.0160(2) Uani 1 0 .
C6 C 1.1039(2) 0.75782(17) 0.4894(3) 0.0210(10) Uani 1 0 .
C7 C 1.1923(2) 0.8083(2) 0.4854(3) 0.0286(11) Uani 1 0 .
C8 C 1.0317(2) 0.8216(2) 0.5416(3) 0.0288(12) Uani 1 0 .
C9 C 1.1398(2) 0.62408(17) 0.2761(3) 0.0202(10) Uani 1 0 .
C10 C 1.1007(3) 0.5468(2) 0.1533(3) 0.0292(12) Uani 1 0 .
C11 C 1.2261(2) 0.5940(2) 0.3867(3) 0.0284(11) Uani 1 0 .
C12 C 0.9822(2) 0.59444(18) 0.3757(3) 0.0289(11) Uani 1 0 .
C13 C 0.8963(3) 0.5364(2) 0.2580(4) 0.0408(13) Uani 1 0 .
C14 C 0.9468(2) 0.6247(2) 0.4961(3) 0.0362(13) Uani 1 0 .
P15 P 0.96555(5) 0.80104(4) 0.07407(6) 0.0179(2) Uani 1 0 .
C16 C 1.1031(2) 0.78784(19) 0.0771(3) 0.0291(11) Uani 1 0 .
C17 C 1.1546(2) 0.8601(3) 0.0520(4) 0.0432(15) Uani 1 0 .
C18 C 1.1150(2) 0.7010(2) -0.0157(3) 0.0329(12) Uani 1 0 .
C19 C 0.8791(2) 0.78080(17) -0.1069(3) 0.0228(10) Uani 1 0 .
C20 C 0.8573(2) 0.6856(2) -0.1826(3) 0.0284(11) Uani 1 0 .
C21 C 0.9080(2) 0.8310(2) -0.1905(3) 0.0354(12) Uani 1 0 .
C22 C 0.9592(2) 0.92201(17) 0.1299(3) 0.0241(10) Uani 1 0 .
C23 C 1.0299(3) 0.9568(2) 0.2752(3) 0.0348(13) Uani 1 0 .
C24 C 0.8480(2) 0.9530(2) 0.1121(3) 0.0315(13) Uani 1 0 .
P25 P 0.58625(5) 0.79264(4) 0.30137(6) 0.0167(2) Uani 1 0 .
C26 C 0.6466(2) 0.74376(18) 0.4471(3) 0.0234(10) Uani 1 0 .
C27 C 0.6390(2) 0.64492(19) 0.4116(3) 0.0297(11) Uani 1 0 .
C28 C 0.6169(2) 0.7848(2) 0.5712(3) 0.0288(12) Uani 1 0 .
C29 C 0.4438(2) 0.80022(19) 0.2728(3) 0.0251(11) Uani 1 0 .
C30 C 0.4081(2) 0.8729(2) 0.3693(3) 0.0333(13) Uani 1 0 .
C31 C 0.3963(2) 0.7137(2) 0.2599(3) 0.0284(11) Uani 1 0 .
C32 C 0.6346(2) 0.90811(17) 0.3844(3) 0.0255(10) Uani 1 0 .
C33 C 0.5918(3) 0.9650(2) 0.2881(3) 0.0335(12) Uani 1 0 .
C34 C 0.7536(3) 0.9155(2) 0.4391(4) 0.0441(13) Uani 1 0 .
P35 P 0.51032(5) 0.71965(4) -0.05598(6) 0.0167(2) Uani 1 0 .
C36 C 0.5668(2) 0.65104(17) -0.1811(3) 0.0221(10) Uani 1 0 .
C37 C 0.4951(2) 0.6195(2) -0.3273(3) 0.0288(12) Uani 1 0 .
C38 C 0.6278(2) 0.57552(19) -0.1325(3) 0.0278(12) Uani 1 0 .
C39 C 0.38215(19) 0.66835(17) -0.0887(3) 0.0205(10) Uani 1 0 .
C40 C 0.2937(2) 0.6692(2) -0.2210(3) 0.0300(11) Uani 1 0 .
C41 C 0.3926(2) 0.57645(19) -0.0715(3) 0.0284(11) Uani 1 0 .
C42 C 0.46978(19) 0.81573(16) -0.1269(3) 0.0207(10) Uani 1 0 .
C43 C 0.5659(2) 0.86811(19) -0.1077(3) 0.0276(11) Uani 1 0 .
C44 C 0.3984(2) 0.8747(2) -0.0637(3) 0.0285(12) Uani 1 0 .
Ha H 0.921(2) 0.6595(19) 0.087(3) 0.041(9) Uiso 1 0 .
Hb H 0.590(2) 0.652(2) 0.148(3) 0.042(9) Uiso 1 0 .
H1 H 1.131(2) 0.7281(18) 0.548(3) 0.022(7) Uiso 1 0 .
H2 H 1.242(2) 0.7711(19) 0.457(3) 0.026(8) Uiso 1 0 .
H3 H 1.171(2) 0.845(2) 0.424(3) 0.040(9) Uiso 1 0 .
H4 H 1.222(3) 0.846(2) 0.564(4) 0.045(10) Uiso 1 0 .
H5 H 1.066(2) 0.8515(18) 0.628(3) 0.025(8) Uiso 1 0 .
H6 H 1.007(2) 0.8610(19) 0.487(3) 0.031(8) Uiso 1 0 .
H7 H 0.969(2) 0.7964(19) 0.545(3) 0.030(8) Uiso 1 0 .
H8 H 1.1684(18) 0.6640(16) 0.253(2) 0.011(6) Uiso 1 0 .
H9 H 1.0839(19) 0.4975(17) 0.176(2) 0.013(6) Uiso 1 0 .
H10 H 1.044(2) 0.5588(17) 0.087(3) 0.020(7) Uiso 1 0 .
H11 H 1.150(3) 0.532(2) 0.118(3) 0.041(9) Uiso 1 0 .
H12 H 1.204(2) 0.551(2) 0.411(3) 0.030(8) Uiso 1 0 .
H13 H 1.285(2) 0.5674(17) 0.351(3) 0.025(7) Uiso 1 0 .
H14 H 1.2513(19) 0.6409(17) 0.469(3) 0.015(7) Uiso 1 0 .
H15 H 1.0433(19) 0.5584(15) 0.402(2) 0.011(6) Uiso 1 0 .
H16 H 0.833(2) 0.562(2) 0.232(3) 0.035(9) Uiso 1 0 .
H17 H 0.912(2) 0.519(2) 0.173(3) 0.037(9) Uiso 1 0 .
H18 H 0.885(2) 0.483(2) 0.275(3) 0.047(10) Uiso 1 0 .
H19 H 0.998(2) 0.6525(19) 0.575(3) 0.032(8) Uiso 1 0 .
H20 H 0.886(2) 0.6595(18) 0.475(3) 0.021(7) Uiso 1 0 .
H21 H 0.925(2) 0.575(2) 0.522(3) 0.038(9) Uiso 1 0 .
H22 H 1.137(2) 0.7848(17) 0.162(3) 0.018(7) Uiso 1 0 .
H23 H 1.224(2) 0.8415(19) 0.063(3) 0.035(8) Uiso 1 0 .
H24 H 1.117(2) 0.868(2) -0.031(3) 0.037(9) Uiso 1 0 .
H25 H 1.149(2) 0.9075(19) 0.105(3) 0.019(8) Uiso 1 0 .
H26 H 1.077(2) 0.6541(18) -0.011(3) 0.022(7) Uiso 1 0 .
H27 H 1.085(2) 0.7068(19) -0.107(3) 0.032(8) Uiso 1 0 .
H28 H 1.188(3) 0.690(2) 0.010(3) 0.039(9) Uiso 1 0 .
H29 H 0.814(2) 0.8054(16) -0.094(3) 0.018(7) Uiso 1 0 .
H30 H 0.837(2) 0.656(2) -0.143(3) 0.034(9) Uiso 1 0 .
H31 H 0.805(2) 0.6794(19) -0.269(3) 0.034(8) Uiso 1 0 .
H32 H 0.917(2) 0.656(2) -0.200(3) 0.036(9) Uiso 1 0 .
H33 H 0.975(2) 0.8128(19) -0.202(3) 0.031(8) Uiso 1 0 .
H34 H 0.856(2) 0.8257(18) -0.273(3) 0.028(8) Uiso 1 0 .
H35 H 0.918(2) 0.892(2) -0.152(3) 0.035(9) Uiso 1 0 .
H36 H 0.979(2) 0.9453(18) 0.074(3) 0.027(8) Uiso 1 0 .
H37 H 1.0040(19) 0.9381(17) 0.330(3) 0.015(7) Uiso 1 0 .
H38 H 1.103(2) 0.9393(18) 0.291(3) 0.028(8) Uiso 1 0 .
H39 H 1.032(2) 1.0186(19) 0.295(3) 0.021(7) Uiso 1 0 .
H40 H 0.844(2) 1.011(2) 0.135(3) 0.033(8) Uiso 1 0 .
H41 H 0.802(2) 0.9411(17) 0.018(3) 0.021(7) Uiso 1 0 .
H42 H 0.819(2) 0.9240(19) 0.149(3) 0.027(8) Uiso 1 0 .
H43 H 0.708(2) 0.7583(17) 0.465(3) 0.017(7) Uiso 1 0 .
H44 H 0.568(2) 0.6243(19) 0.383(3) 0.034(8) Uiso 1 0 .
H45 H 0.658(2) 0.615(2) 0.340(3) 0.038(9) Uiso 1 0 .
H46 H 0.677(2) 0.6247(18) 0.488(3) 0.026(7) Uiso 1 0 .
H47 H 0.6556(19) 0.7655(16) 0.636(3) 0.011(6) Uiso 1 0 .
H48 H 0.629(2) 0.851(2) 0.601(3) 0.041(9) Uiso 1 0 .
H49 H 0.545(2) 0.7791(18) 0.555(3) 0.029(8) Uiso 1 0 .
H50 H 0.420(2) 0.8136(17) 0.197(3) 0.018(7) Uiso 1 0 .
H51 H 0.428(2) 0.8650(19) 0.457(3) 0.036(9) Uiso 1 0 .
H52 H 0.432(2) 0.937(2) 0.371(3) 0.049(10) Uiso 1 0 .
H53 H 0.333(2) 0.8672(19) 0.340(3) 0.035(8) Uiso 1 0 .
H54 H 0.324(3) 0.709(2) 0.219(3) 0.050(10) Uiso 1 0 .
H55 H 0.4205(19) 0.6673(17) 0.206(3) 0.015(7) Uiso 1 0 .
H56 H 0.419(2) 0.6988(18) 0.343(3) 0.028(8) Uiso 1 0 .
H57 H 0.6117(18) 0.9269(15) 0.457(2) 0.009(6) Uiso 1 0 .
H58 H 0.611(2) 1.022(2) 0.328(3) 0.041(9) Uiso 1 0 .
H59 H 0.616(2) 0.941(2) 0.205(3) 0.039(9) Uiso 1 0 .
H60 H 0.514(2) 0.9651(18) 0.255(3) 0.030(8) Uiso 1 0 .
H61 H 0.784(2) 0.893(2) 0.512(3) 0.040(9) Uiso 1 0 .
H62 H 0.781(3) 0.882(2) 0.356(4) 0.065(12) Uiso 1 0 .
H63 H 0.773(2) 0.969(2) 0.470(3) 0.031(9) Uiso 1 0 .
H64 H 0.614(2) 0.6897(18) -0.173(3) 0.026(8) Uiso 1 0 .
H65 H 0.453(2) 0.6654(19) -0.352(3) 0.025(8) Uiso 1 0 .
H66 H 0.531(2) 0.5979(18) -0.381(3) 0.026(8) Uiso 1 0 .
H67 H 0.445(2) 0.572(2) -0.339(3) 0.037(9) Uiso 1 0 .
H68 H 0.584(2) 0.5348(17) -0.133(2) 0.014(7) Uiso 1 0 .
H69 H 0.665(2) 0.5468(19) -0.189(3) 0.034(8) Uiso 1 0 .
H70 H 0.680(2) 0.593(2) -0.037(3) 0.039(9) Uiso 1 0 .
H71 H 0.3619(18) 0.7020(16) -0.024(2) 0.010(6) Uiso 1 0 .
H72 H 0.282(2) 0.7292(19) -0.238(3) 0.025(7) Uiso 1 0 .
H73 H 0.309(2) 0.6270(18) -0.294(3) 0.023(7) Uiso 1 0 .
H74 H 0.228(2) 0.6531(19) -0.214(3) 0.034(8) Uiso 1 0 .
H75 H 0.334(2) 0.5595(18) -0.059(3) 0.026(8) Uiso 1 0 .
H76 H 0.409(2) 0.536(2) -0.143(3) 0.034(8) Uiso 1 0 .
H77 H 0.450(2) 0.5708(17) 0.004(3) 0.020(7) Uiso 1 0 .
H78 H 0.4380(18) 0.7935(15) -0.220(2) 0.008(6) Uiso 1 0 .
H79 H 0.606(2) 0.8341(19) -0.158(3) 0.029(8) Uiso 1 0 .
H80 H 0.543(2) 0.916(2) -0.152(3) 0.044(9) Uiso 1 0 .
H81 H 0.609(2) 0.8842(18) -0.010(3) 0.031(8) Uiso 1 0 .
H82 H 0.433(2) 0.8960(18) 0.030(3) 0.028(8) Uiso 1 0 .
H83 H 0.3796(19) 0.9245(17) -0.103(3) 0.017(7) Uiso 1 0 .
H84 H 0.347(2) 0.8451(19) -0.077(3) 0.025(8) Uiso 1 0 .

loop_
_atom_site_aniso_label
_atom_site_aniso_U_11
_atom_site_aniso_U_22
_atom_site_aniso_U_33
_atom_site_aniso_U_12
_atom_site_aniso_U_13
_atom_site_aniso_U_23
Ru1 0.0125(6) 0.0197(14) 0.0155(5) 0.00050(8) 0.00291(8) 0.00860(9)
Ru2 0.0131(7) 0.0265(18) 0.0119(4) 0.00451(8) 0.00492(8) 0.00651(9)
F3 0.0167(11) 0.066(5) 0.0231(11) 0.0088(8) 0.0081(7) 0.0196(8)
F4 0.0151(11) 0.062(4) 0.0428(16) 0.0051(8) 0.0085(7) 0.0388(9)
P5 0.0146(8) 0.0172(12) 0.0127(5) 0.0018(2) 0.0034(3) 0.0046(3)
C6 0.0222(18) 0.022(2) 0.0128(13) 0.0014(11) 0.0025(11) 0.0040(11)
C7 0.027(2) 0.029(3) 0.0205(16) -0.0033(13) 0.0040(13) 0.0029(13)
C8 0.035(2) 0.031(3) 0.0188(16) 0.0038(14) 0.0107(13) 0.0029(13)
C9 0.0202(17) 0.022(2) 0.0182(14) 0.0061(11) 0.0080(11) 0.0067(11)
C10 0.030(2) 0.029(3) 0.0260(18) 0.0090(13) 0.0071(14) 0.0021(13)
C11 0.0232(19) 0.034(3) 0.0242(17) 0.0092(13) 0.0068(13) 0.0101(14)
C12 0.0232(18) 0.023(2) 0.0320(18) 0.0010(12) 0.0081(12) 0.0159(12)
C13 0.030(2) 0.030(3) 0.045(2) -0.0077(14) 0.0074(15) 0.0133(15)
C14 0.030(2) 0.037(3) 0.033(2) -0.0007(14) 0.0114(14) 0.0184(15)
P15 0.0151(8) 0.0191(14) 0.0152(5) 0.0004(3) 0.0049(3) 0.0070(3)
C16 0.0170(16) 0.039(3) 0.0236(17) 0.0033(12) 0.0055(12) 0.0150(13)
C17 0.0206(19) 0.056(5) 0.040(2) 0.0003(15) 0.0102(15) 0.0251(19)
C18 0.0217(19) 0.051(4) 0.0249(18) 0.0115(14) 0.0103(13) 0.0112(15)
C19 0.0176(16) 0.027(2) 0.0167(14) 0.0012(11) 0.0032(11) 0.0091(11)
C20 0.026(2) 0.032(3) 0.0197(16) 0.0009(13) 0.0041(13) 0.0074(13)
C21 0.027(2) 0.044(4) 0.0217(17) -0.0029(14) 0.0039(13) 0.0162(14)
C22 0.0246(19) 0.0196(19) 0.0222(15) 0.0006(11) 0.0067(11) 0.0088(11)
C23 0.039(3) 0.023(2) 0.0292(19) -0.0014(14) 0.0033(14) 0.0067(13)
C24 0.030(2) 0.022(2) 0.040(2) 0.0048(13) 0.0144(15) 0.0085(14)
P25 0.0146(8) 0.0199(14) 0.0122(5) 0.0014(3) 0.0040(3) 0.0046(3)
C26 0.0182(17) 0.029(2) 0.0181(15) 0.0005(11) 0.0062(11) 0.0091(11)
C27 0.031(2) 0.031(3) 0.0210(16) 0.0028(13) 0.0077(13) 0.0126(13)
C28 0.027(2) 0.039(3) 0.0164(15) 0.0048(13) 0.0077(13) 0.0105(13)
C29 0.0183(16) 0.037(3) 0.0167(15) 0.0054(12) 0.0053(11) 0.0068(12)
C30 0.028(2) 0.048(4) 0.0272(19) 0.0126(14) 0.0143(14) 0.0043(15)
C31 0.0161(16) 0.040(3) 0.0210(16) -0.0014(12) 0.0052(12) 0.0079(13)
C32 0.030(2) 0.024(2) 0.0170(14) -0.0008(12) 0.0068(12) 0.0036(11)
C33 0.040(3) 0.021(2) 0.0259(18) -0.0014(13) 0.0020(14) 0.0063(13)
C34 0.034(2) 0.031(3) 0.039(2) -0.0124(14) -0.0045(15) 0.0124(16)
P35 0.0155(8) 0.0184(13) 0.0125(5) 0.0010(3) 0.0041(3) 0.0054(3)
C36 0.0222(18) 0.022(2) 0.0201(15) 0.0000(11) 0.0106(11) 0.0049(11)
C37 0.032(2) 0.034(3) 0.0202(16) 0.0018(14) 0.0138(13) 0.0043(13)
C38 0.034(2) 0.024(2) 0.0295(19) 0.0082(13) 0.0189(14) 0.0074(13)
C39 0.0186(16) 0.025(2) 0.0148(14) -0.0009(11) 0.0068(11) 0.0039(11)
C40 0.0213(18) 0.038(3) 0.0214(16) -0.0034(13) 0.0059(12) 0.0095(13)
C41 0.0245(19) 0.027(2) 0.0261(17) -0.0043(12) 0.0098(13) 0.0095(13)
C42 0.0212(17) 0.022(2) 0.0126(13) 0.0009(11) 0.0027(11) 0.0071(11)
C43 0.026(2) 0.025(2) 0.0276(18) 0.0032(12) 0.0100(13) 0.0129(13)
C44 0.0228(19) 0.027(2) 0.0299(19) 0.0038(13) 0.0085(13) 0.0129(14)

loop_
_atom_type_symbol
_atom_type_description
_atom_type_scat_dispersion_real
_atom_type_scat_dispersion_imag
_atom_type_scat_source
RU Ru -1.42 0.836 'International Tables Vol. IV (1974) Table 2.2B'
P P 0.09 0.095 'International Tables Vol. IV (1974) Table 2.2B'
F F 0.014 0.01 'International Tables Vol. IV (1974) Table 2.2B'
C C 0.002 0.002 'International Tables Vol. IV (1974) Table 2.2B'
H H 0 0 'International Tables Vol. IV (1974) Table 2.2B'

loop_
_geom_angle_atom_site_label_1
_geom_angle_atom_site_label_2
_geom_angle_atom_site_label_3
_geom_angle
_geom_angle_site_symmetry_1
_geom_angle_site_symmetry_2
_geom_angle_site_symmetry_3
_geom_angle_publ_flag
P5 Ru1 P15 106.58(3) . . . no
P5 Ru1 F3 92.50(5) . . . no
P5 Ru1 F4 166.40(4) . . . no
P5 Ru1 Ha 80.2(11) . . . no
P15 Ru1 F3 153.93(5) . . . no
P15 Ru1 F4 87.02(5) . . . no
P15 Ru1 Ha 80.2(12) . . . no
F3 Ru1 F4 74.58(6) . . . no
F3 Ru1 Ha 121.3(12) . . . no
F4 Ru1 Ha 102.7(11) . . . no
P25 Ru2 P35 107.36(3) . . . no
P25 Ru2 F3 90.90(5) . . . no
P25 Ru2 F4 135.23(6) . . . no
P25 Ru2 Hb 78.9(11) . . . no
P35 Ru2 F3 161.73(5) . . . no
P35 Ru2 F4 92.58(5) . . . no
P35 Ru2 Hb 84.7(11) . . . no
F3 Ru2 F4 74.20(6) . . . no
F3 Ru2 Hb 98.6(11) . . . no
F4 Ru2 Hb 144.1(11) . . . no
Ru1 P5 C6 118.48(9) . . . no
Ru1 P5 C9 122.55(8) . . . no
Ru1 P5 C12 110.13(9) . . . no
C6 P5 C9 100.88(12) . . . no
C6 P5 C12 102.13(12) . . . no
C9 P5 C12 99.37(12) . . . no
Ru1 P15 C16 123.85(9) . . . no
Ru1 P15 C19 109.38(9) . . . no
Ru1 P15 C22 112.36(9) . . . no
C16 P15 C19 106.95(12) . . . no
C16 P15 C22 101.51(13) . . . no
C19 P15 C22 100.03(12) . . . no
Ru2 P25 C26 110.65(9) . . . no
Ru2 P25 C29 121.82(9) . . . no
Ru2 P25 C32 112.44(9) . . . no
C26 P25 C29 106.91(13) . . . no
C26 P25 C32 99.97(12) . . . no
C29 P25 C32 102.61(13) . . . no
Ru2 P35 C36 101.54(9) . . . no
Ru2 P35 C39 122.09(8) . . . no
Ru2 P35 C42 120.54(9) . . . no
C36 P35 C39 107.54(12) . . . no
C36 P35 C42 100.41(12) . . . no
C39 P35 C42 102.07(12) . . . no
Ru1 F3 Ru2 104.20(6) . . . no
Ru1 F4 Ru2 104.74(6) . . . no
P5 C6 C7 113.23(19) . . . no
P5 C6 C8 111.00(19) . . . no
P5 C6 H1 109.1(18) . . . no
C7 C6 C8 109.1(2) . . . no
C7 C6 H1 107.7(18) . . . no
C8 C6 H1 106.5(18) . . . no
C6 C7 H2 112.6(17) . . . no
C6 C7 H3 114.5(18) . . . no
C6 C7 H4 110(2) . . . no
H2 C7 H3 104(2) . . . no
H2 C7 H4 112(3) . . . no
H3 C7 H4 103(3) . . . no
C6 C8 H5 109.9(17) . . . no
C6 C8 H6 109.6(17) . . . no
C6 C8 H7 116.6(17) . . . no
H5 C8 H6 110(2) . . . no
H5 C8 H7 104(2) . . . no
H6 C8 H7 106(2) . . . no
P5 C9 C10 111.98(19) . . . no
P5 C9 C11 116.42(18) . . . no
P5 C9 H8 103.8(15) . . . no
C10 C9 C11 108.6(2) . . . no
C10 C9 H8 108.0(16) . . . no
C11 C9 H8 107.6(15) . . . no
C9 C10 H9 111.7(15) . . . no
C9 C10 H10 112.8(17) . . . no
C9 C10 H11 109(2) . . . no
H9 C10 H10 108(2) . . . no
H9 C10 H11 108(2) . . . no
H10 C10 H11 107(3) . . . no
C9 C11 H12 112.4(18) . . . no
C9 C11 H13 109.4(15) . . . no
C9 C11 H14 111.5(15) . . . no
H12 C11 H13 105(2) . . . no
H12 C11 H14 105(2) . . . no
H13 C11 H14 113(2) . . . no
P5 C12 C13 111.9(2) . . . no
P5 C12 C14 116.1(2) . . . no
P5 C12 H15 104.2(14) . . . no
C13 C12 C14 109.3(2) . . . no
C13 C12 H15 107.6(14) . . . no
C14 C12 H15 107.1(14) . . . no
C12 C13 H16 114.8(19) . . . no
C12 C13 H17 112.9(17) . . . no
C12 C13 H18 113(2) . . . no
H16 C13 H17 103(2) . . . no
H16 C13 H18 108(3) . . . no
H17 C13 H18 105(3) . . . no
C12 C14 H19 114.9(18) . . . no
C12 C14 H20 110.1(16) . . . no
C12 C14 H21 112.5(17) . . . no
H19 C14 H20 112(2) . . . no
H19 C14 H21 101(2) . . . no
H20 C14 H21 106(2) . . . no
P15 C16 C17 118.6(2) . . . no
P15 C16 C18 111.1(2) . . . no
P15 C16 H22 101.4(16) . . . no
C17 C16 C18 109.2(3) . . . no
C17 C16 H22 108.4(17) . . . no
C18 C16 H22 107.2(17) . . . no
C16 C17 H23 104.2(18) . . . no
C16 C17 H24 109.4(19) . . . no
C16 C17 H25 108.5(19) . . . no
H23 C17 H24 115(3) . . . no
H23 C17 H25 116(3) . . . no
H24 C17 H25 104(3) . . . no
C16 C18 H26 112.4(16) . . . no
C16 C18 H27 106.9(17) . . . no
C16 C18 H28 107.4(19) . . . no
H26 C18 H27 107(2) . . . no
H26 C18 H28 111(2) . . . no
H27 C18 H28 112(2) . . . no
P15 C19 C20 114.63(19) . . . no
P15 C19 C21 116.34(19) . . . no
P15 C19 H29 98.8(15) . . . no
C20 C19 C21 110.3(2) . . . no
C20 C19 H29 108.2(15) . . . no
C21 C19 H29 107.4(15) . . . no
C19 C20 H30 114(2) . . . no
C19 C20 H31 110.6(18) . . . no
C19 C20 H32 114.1(18) . . . no
H30 C20 H31 107(3) . . . no
H30 C20 H32 105(3) . . . no
H31 C20 H32 105(2) . . . no
C19 C21 H33 111.8(17) . . . no
C19 C21 H34 111.4(17) . . . no
C19 C21 H35 114.4(18) . . . no
H33 C21 H34 111(2) . . . no
H33 C21 H35 104(2) . . . no
H34 C21 H35 104(2) . . . no
P15 C22 C23 110.82(19) . . . no
P15 C22 C24 112.89(19) . . . no
P15 C22 H36 108.0(18) . . . no
C23 C22 C24 110.0(3) . . . no
C23 C22 H36 110.5(18) . . . no
C24 C22 H36 104.4(17) . . . no
C22 C23 H37 109.1(16) . . . no
C22 C23 H38 113.0(16) . . . no
C22 C23 H39 107.7(16) . . . no
H37 C23 H38 110(2) . . . no
H37 C23 H39 112(2) . . . no
H38 C23 H39 105(2) . . . no
C22 C24 H40 112.8(19) . . . no
C22 C24 H41 113.1(16) . . . no
C22 C24 H42 109.2(19) . . . no
H40 C24 H41 99(2) . . . no
H40 C24 H42 117(3) . . . no
H41 C24 H42 105(2) . . . no
P25 C26 C27 115.10(19) . . . no
P25 C26 C28 115.49(19) . . . no
P25 C26 H43 97.8(18) . . . no
C27 C26 C28 111.3(2) . . . no
C27 C26 H43 107.9(18) . . . no
C28 C26 H43 107.8(18) . . . no
C26 C27 H44 111.3(18) . . . no
C26 C27 H45 116.7(19) . . . no
C26 C27 H46 110.3(17) . . . no
H44 C27 H45 102(3) . . . no
H44 C27 H46 106(2) . . . no
H45 C27 H46 109(2) . . . no
C26 C28 H47 109.0(17) . . . no
C26 C28 H48 111.4(17) . . . no
C26 C28 H49 113.5(17) . . . no
H47 C28 H48 107(2) . . . no
H47 C28 H49 114(2) . . . no
H48 C28 H49 102(2) . . . no
P25 C29 C30 118.3(2) . . . no
P25 C29 C31 111.65(19) . . . no
P25 C29 H50 101.2(17) . . . no
C30 C29 C31 109.6(2) . . . no
C30 C29 H50 104.9(18) . . . no
C31 C29 H50 110.5(18) . . . no
C29 C30 H51 113.0(18) . . . no
C29 C30 H52 112.1(17) . . . no
C29 C30 H53 107.3(18) . . . no
H51 C30 H52 112(2) . . . no
H51 C30 H53 101(2) . . . no
H52 C30 H53 111(2) . . . no
C29 C31 H54 115(2) . . . no
C29 C31 H55 111.6(15) . . . no
C29 C31 H56 111.8(17) . . . no
H54 C31 H55 104(2) . . . no
H54 C31 H56 112(3) . . . no
H55 C31 H56 101(2) . . . no
P25 C32 C33 111.23(19) . . . no
P25 C32 C34 111.8(2) . . . no
P25 C32 H57 106.4(15) . . . no
C33 C32 C34 109.3(3) . . . no
C33 C32 H57 110.1(15) . . . no
C34 C32 H57 107.9(14) . . . no
C32 C33 H58 112(2) . . . no
C32 C33 H59 108.8(16) . . . no
C32 C33 H60 111.6(16) . . . no
H58 C33 H59 111(3) . . . no
H58 C33 H60 103(2) . . . no
H59 C33 H60 109(2) . . . no
C32 C34 H61 114(2) . . . no
C32 C34 H62 107.7(18) . . . no
C32 C34 H63 110(2) . . . no
H61 C34 H62 110(3) . . . no
H61 C34 H63 103(3) . . . no
H62 C34 H63 112(3) . . . no
P35 C36 C37 118.19(19) . . . no
P35 C36 C38 112.17(18) . . . no
P35 C36 H64 98.2(18) . . . no
C37 C36 C38 110.4(2) . . . no
C37 C36 H64 110.5(18) . . . no
C38 C36 H64 106.1(18) . . . no
C36 C37 H65 109.1(17) . . . no
C36 C37 H66 111.2(18) . . . no
C36 C37 H67 111.1(17) . . . no
H65 C37 H66 112(2) . . . no
H65 C37 H67 105(2) . . . no
H66 C37 H67 107(2) . . . no
C36 C38 H68 111.1(16) . . . no
C36 C38 H69 111.5(17) . . . no
C36 C38 H70 114.1(17) . . . no
H68 C38 H69 107(2) . . . no
H68 C38 H70 106(2) . . . no
H69 C38 H70 107(2) . . . no
P35 C39 C40 117.71(18) . . . no
P35 C39 C41 112.43(18) . . . no
P35 C39 H71 102.7(15) . . . no
C40 C39 C41 109.3(2) . . . no
C40 C39 H71 105.7(15) . . . no
C41 C39 H71 108.1(15) . . . no
C39 C40 H72 113.6(15) . . . no
C39 C40 H73 107.8(16) . . . no
C39 C40 H74 108.2(17) . . . no
H72 C40 H73 112(2) . . . no
H72 C40 H74 105(2) . . . no
H73 C40 H74 111(2) . . . no
C39 C41 H75 110.6(17) . . . no
C39 C41 H76 112.0(18) . . . no
C39 C41 H77 113.0(16) . . . no
H75 C41 H76 113(2) . . . no
H75 C41 H77 107(2) . . . no
H76 C41 H77 101(2) . . . no
P35 C42 C43 110.15(17) . . . no
P35 C42 C44 112.35(18) . . . no
P35 C42 H78 106.4(14) . . . no
C43 C42 C44 109.8(2) . . . no
C43 C42 H78 105.3(14) . . . no
C44 C42 H78 112.5(14) . . . no
C42 C43 H79 110.7(17) . . . no
C42 C43 H80 108.9(18) . . . no
C42 C43 H81 107.9(16) . . . no
H79 C43 H80 102(2) . . . no
H79 C43 H81 109(2) . . . no
H80 C43 H81 118(2) . . . no
C42 C44 H82 110.0(17) . . . no
C42 C44 H83 109.9(15) . . . no
C42 C44 H84 107(2) . . . no
H82 C44 H83 108(2) . . . no
H82 C44 H84 109(3) . . . no
H83 C44 H84 112(2) . . . no

loop_
_geom_bond_atom_site_label_1
_geom_bond_atom_site_label_2
_geom_bond_distance
_geom_bond_site_symmetry_1
_geom_bond_site_symmetry_2
_geom_bond_publ_flag
Ru1 P5 2.2385(7) . . no
Ru1 P15 2.2276(7) . . no
Ru1 F3 2.1130(15) . . no
Ru1 F4 2.1121(15) . . no
Ru1 Ha 1.44(3) . . no
Ru2 P25 2.1891(7) . . no
Ru2 P35 2.2394(7) . . no
Ru2 F3 2.1292(15) . . no
Ru2 F4 2.1148(15) . . no
Ru2 Hb 1.56(3) . . no
P5 C6 1.866(3) . . no
P5 C9 1.877(3) . . no
P5 C12 1.888(3) . . no
P15 C16 1.878(3) . . no
P15 C19 1.875(3) . . no
P15 C22 1.871(3) . . no
P25 C26 1.877(3) . . no
P25 C29 1.871(3) . . no
P25 C32 1.873(3) . . no
P35 C36 1.882(3) . . no
P35 C39 1.869(3) . . no
P35 C42 1.872(2) . . no
C6 C7 1.524(4) . . no
C6 C8 1.520(4) . . no
C6 H1 0.87(3) . . no
C7 H2 0.96(3) . . no
C7 H3 0.96(3) . . no
C7 H4 0.88(3) . . no
C8 H5 0.91(3) . . no
C8 H6 0.95(3) . . no
C8 H7 1.00(3) . . no
C9 C10 1.522(4) . . no
C9 C11 1.529(4) . . no
C9 H8 0.90(2) . . no
C10 H9 0.96(3) . . no
C10 H10 0.91(3) . . no
C10 H11 0.89(3) . . no
C11 H12 0.91(3) . . no
C11 H13 1.03(3) . . no
C11 H14 0.98(3) . . no
C12 C13 1.532(4) . . no
C12 C14 1.521(4) . . no
C12 H15 0.99(2) . . no
C13 H16 0.92(3) . . no
C13 H17 1.00(3) . . no
C13 H18 0.96(3) . . no
C14 H19 0.92(3) . . no
C14 H20 0.97(3) . . no
C14 H21 1.01(3) . . no
C16 C17 1.528(4) . . no
C16 C18 1.525(4) . . no
C16 H22 0.90(3) . . no
C17 H23 0.95(3) . . no
C17 H24 0.92(3) . . no
C17 H25 0.84(3) . . no
C18 H26 0.97(3) . . no
C18 H27 0.97(3) . . no
C18 H28 0.96(3) . . no
C19 C20 1.518(4) . . no
C19 C21 1.535(4) . . no
C19 H29 0.99(3) . . no
C20 H30 0.85(3) . . no
C20 H31 0.95(3) . . no
C20 H32 0.97(3) . . no
C21 H33 0.99(3) . . no
C21 H34 0.92(3) . . no
C21 H35 0.95(3) . . no
C22 C23 1.518(4) . . no
C22 C24 1.536(4) . . no
C22 H36 0.92(3) . . no
C23 H37 0.92(3) . . no
C23 H38 0.99(3) . . no
C23 H39 0.95(3) . . no
C24 H40 0.90(3) . . no
C24 H41 0.97(3) . . no
C24 H42 0.88(3) . . no
C26 C27 1.524(4) . . no
C26 C28 1.531(4) . . no
C26 H43 0.83(3) . . no
C27 H44 0.97(3) . . no
C27 H45 0.92(3) . . no
C27 H46 0.95(3) . . no
C28 H47 0.85(3) . . no
C28 H48 1.03(3) . . no
C28 H49 0.95(3) . . no
C29 C30 1.534(4) . . no
C29 C31 1.519(4) . . no
C29 H50 0.86(3) . . no
C30 H51 0.95(3) . . no
C30 H52 1.09(3) . . no
C30 H53 0.97(3) . . no
C31 H54 0.93(3) . . no
C31 H55 0.94(3) . . no
C31 H56 0.94(3) . . no
C32 C33 1.519(4) . . no
C32 C34 1.530(4) . . no
C32 H57 0.93(2) . . no
C33 H58 0.91(3) . . no
C33 H59 1.06(3) . . no
C33 H60 1.00(3) . . no
C34 H61 0.92(3) . . no
C34 H62 1.10(4) . . no
C34 H63 0.85(3) . . no
C36 C37 1.524(4) . . no
C36 C38 1.530(4) . . no
C36 H64 0.89(3) . . no
C37 H65 0.94(3) . . no
C37 H66 0.89(3) . . no
C37 H67 1.01(3) . . no
C38 H68 0.91(3) . . no
C38 H69 0.95(3) . . no
C38 H70 1.02(3) . . no
C39 C40 1.534(4) . . no
C39 C41 1.523(4) . . no
C39 H71 0.89(2) . . no
C40 H72 1.02(3) . . no
C40 H73 0.98(3) . . no
C40 H74 0.99(3) . . no
C41 H75 0.93(3) . . no
C41 H76 0.95(3) . . no
C41 H77 0.94(3) . . no
C42 C43 1.532(4) . . no
C42 C44 1.532(4) . . no
C42 H78 0.94(2) . . no
C43 H79 0.96(3) . . no
C43 H80 0.98(3) . . no
C43 H81 1.00(3) . . no
C44 H82 0.94(3) . . no
C44 H83 0.98(3) . . no
C44 H84 0.82(3) . . no
